data_4343896
loop_
_publ_author_name
'Eisenhart, Reed J.'
'Rudd, P. Alex'
'Planas, Nora'
'Boyce, David W.'
'Carlson, Rebecca K.'
'Tolman, William B.'
'Bill, Eckhard'
'Gagliardi, Laura'
'Lu, Connie C.'

_publ_section_title
;
 Pushing the Limits of Delta Bonding in Metal-Chromium Complexes with
 Redox Changes and Metal Swapping.
;
_journal_issue 15
_journal_name_full 'Inorganic chemistry'
_journal_page_first 7579
_journal_page_last 7592
_journal_paper_doi 10.1021/acs.inorgchem.5b01163
_journal_volume 54
_journal_year 2015
_chemical_formula_moiety 'C39 H60 Cr2 N4 P3'
_chemical_formula_sum 'C39 H60 Cr2 N4 P3'
_chemical_formula_weight 781.82
_chemical_name_common 12189
_chemical_name_systematic
; 
 ? 
;
_space_group_IT_number 150
_symmetry_cell_setting trigonal
_symmetry_space_group_name_Hall 'P 3 2"'
_symmetry_space_group_name_H-M 'P 3 2 1'
_atom_sites_solution_hydrogens geom
_atom_sites_solution_primary direct
_atom_sites_solution_secondary difmap
_audit_creation_method SHELXL-97
_cell_angle_alpha 90.00
_cell_angle_beta 90.00
_cell_angle_gamma 120.00
_cell_formula_units_Z 2
_cell_length_a 16.067(3)
_cell_length_b 16.067(3)
_cell_length_c 11.673(2)
_cell_measurement_reflns_used 6896
_cell_measurement_temperature 173(2)
_cell_measurement_theta_max 24.640
_cell_measurement_theta_min 2.26
_cell_volume 2609.7(8)
_computing_structure_refinement 'SHELXL-97 (Sheldrick, 2008)'
_computing_structure_solution 'SHELXS-97 (Sheldrick, 2008)'
_diffrn_ambient_temperature 173(2)
_diffrn_measured_fraction_theta_full 0.971
_diffrn_measured_fraction_theta_max 0.971
_diffrn_radiation_monochromator graphite
_diffrn_radiation_source 'fine-focus sealed tube'
_diffrn_radiation_type MoK\a
_diffrn_radiation_wavelength 0.71073
_diffrn_reflns_av_R_equivalents 0.0573
_diffrn_reflns_av_sigmaI/netI 0.0827
_diffrn_reflns_limit_h_max 8
_diffrn_reflns_limit_h_min -18
_diffrn_reflns_limit_k_max 19
_diffrn_reflns_limit_k_min -15
_diffrn_reflns_limit_l_max 12
_diffrn_reflns_limit_l_min -6
_diffrn_reflns_number 6896
_diffrn_reflns_theta_full 24.99
_diffrn_reflns_theta_max 24.99
_diffrn_reflns_theta_min 1.46
_exptl_absorpt_coefficient_mu 0.533
_exptl_absorpt_correction_T_max 0.9486
_exptl_absorpt_correction_T_min 0.9009
_exptl_absorpt_correction_type multi-scan
_exptl_absorpt_process_details 'SADABS, R. Blessing 1995'
_exptl_crystal_colour brown
_exptl_crystal_density_diffrn 0.995
_exptl_crystal_density_method 'not measured'
_exptl_crystal_description plate
_exptl_crystal_F_000 830
_exptl_crystal_size_max 0.20
_exptl_crystal_size_mid 0.10
_exptl_crystal_size_min 0.10
_platon_squeeze_details
;
;
_refine_diff_density_max 0.308
_refine_diff_density_min -0.386
_refine_diff_density_rms 0.055
_refine_ls_abs_structure_details 'Flack H D (1983), Acta Cryst. A39, 876-881'
_refine_ls_abs_structure_Flack 0.45(4)
_refine_ls_extinction_method none
_refine_ls_goodness_of_fit_ref 0.955
_refine_ls_hydrogen_treatment constr
_refine_ls_matrix_type full
_refine_ls_number_parameters 145
_refine_ls_number_reflns 2958
_refine_ls_number_restraints 0
_refine_ls_restrained_S_all 0.955
_refine_ls_R_factor_all 0.0699
_refine_ls_R_factor_gt 0.0466
_refine_ls_shift/su_max 0.000
_refine_ls_shift/su_mean 0.000
_refine_ls_structure_factor_coef Fsqd
_refine_ls_weighting_details 'calc w=1/[\s^2^(Fo^2^)+(0.0406P)^2^+0.0000P] where P=(Fo^2^+2Fc^2^)/3'
_refine_ls_weighting_scheme calc
_refine_ls_wR_factor_gt 0.0903
_refine_ls_wR_factor_ref 0.0972
_reflns_number_gt 2130
_reflns_number_total 2958
_reflns_threshold_expression >2sigma(I)
_cod_data_source_file ic5b01163_si_002.cif
_cod_data_source_block 12189es_Complex2
_cod_depositor_comments 'Adding full bibliography for 4343895--4343899.cif.'
_cod_original_cell_volume 2609.7(9)
_cod_original_sg_symbol_H-M P321
_cod_database_code 4343896
_shelxl_version_number 2013-2

loop_
_symmetry_equiv_pos_as_xyz
'x, y, z'
'-y, x-y, z'
'-x+y, -x, z'
'x-y, -y, -z'
'-x, -x+y, -z'
'y, x, -z'

loop_
_atom_site_label
_atom_site_type_symbol
_atom_site_fract_x
_atom_site_fract_y
_atom_site_fract_z
_atom_site_U_iso_or_equiv
_atom_site_adp_type
_atom_site_occupancy
_atom_site_symmetry_multiplicity
_atom_site_calc_flag
_atom_site_refinement_flags
Cr1 Cr 0.6667 0.3333 0.45280(8) 0.0208(2) Uani 1 3 d S
Cr2 Cr 0.6667 0.3333 0.28895(8) 0.0218(2) Uani 1 3 d S
P1 P 0.58156(11) 0.42189(11) 0.27764(7) 0.0248(2) Uani 1 1 d .
N2 N 0.7986(2) 0.4396(2) 0.4911(3) 0.0251(8) Uani 1 1 d .
N1 N 0.6667 0.3333 0.6549(4) 0.0218(11) Uani 1 3 d S
C10 C 0.5761(3) 0.5973(3) 0.2804(4) 0.0409(13) Uani 1 1 d .
H10A H 0.6139 0.6674 0.2875 0.061 Uiso 1 1 calc R
H10B H 0.5282 0.5712 0.3417 0.061 Uiso 1 1 calc R
H10C H 0.5436 0.5803 0.2059 0.061 Uiso 1 1 calc R
C8 C 0.6433(3) 0.5551(3) 0.2897(4) 0.0285(10) Uani 1 1 d .
H8A H 0.6901 0.5821 0.2248 0.034 Uiso 1 1 calc R
C1 C 0.6934(3) 0.2617(3) 0.6820(3) 0.0221(11) Uani 1 1 d .
C7 C 0.5071(3) 0.3815(3) 0.4083(3) 0.0241(10) Uani 1 1 d .
H7A H 0.4961 0.4330 0.4378 0.029 Uiso 1 1 calc R
H7B H 0.4441 0.3240 0.3920 0.029 Uiso 1 1 calc R
C12 C 0.5601(4) 0.4385(4) 0.0469(3) 0.0439(11) Uani 1 1 d .
H12A H 0.5183 0.4277 -0.0192 0.066 Uiso 1 1 calc R
H12B H 0.5973 0.4061 0.0342 0.066 Uiso 1 1 calc R
H12C H 0.6041 0.5076 0.0566 0.066 Uiso 1 1 calc R
C13 C 0.4283(3) 0.2910(3) 0.1418(4) 0.0421(13) Uani 1 1 d .
H13A H 0.3855 0.2810 0.0771 0.063 Uiso 1 1 calc R
H13B H 0.3902 0.2653 0.2118 0.063 Uiso 1 1 calc R
H13C H 0.4644 0.2577 0.1270 0.063 Uiso 1 1 calc R
C3 C 0.7562(3) 0.1878(3) 0.8102(4) 0.0325(12) Uani 1 1 d .
H3A H 0.7838 0.1866 0.8817 0.039 Uiso 1 1 calc R
C2 C 0.7342(4) 0.2607(4) 0.7852(3) 0.0288(9) Uani 1 1 d .
H2A H 0.7476 0.3095 0.8401 0.035 Uiso 1 1 calc R
C9 C 0.7015(3) 0.5886(3) 0.4006(4) 0.0361(12) Uani 1 1 d .
H9A H 0.7339 0.6589 0.4053 0.054 Uiso 1 1 calc R
H9B H 0.7495 0.5680 0.4013 0.054 Uiso 1 1 calc R
H9C H 0.6583 0.5605 0.4663 0.054 Uiso 1 1 calc R
C11 C 0.4977(3) 0.3973(3) 0.1565(3) 0.0312(11) Uani 1 1 d .
H11A H 0.4607 0.4313 0.1700 0.037 Uiso 1 1 calc R
C5 C 0.6977(3) 0.1205(3) 0.6235(3) 0.0285(10) Uani 1 1 d .
H5A H 0.6854 0.0720 0.5686 0.034 Uiso 1 1 calc R
C4 C 0.7368(3) 0.1185(3) 0.7285(4) 0.0316(11) Uani 1 1 d .
H4A H 0.7504 0.0686 0.7444 0.038 Uiso 1 1 calc R
C6 C 0.6758(3) 0.1922(3) 0.5962(3) 0.0233(9) Uani 1 1 d .

loop_
_atom_site_aniso_label
_atom_site_aniso_U_11
_atom_site_aniso_U_22
_atom_site_aniso_U_33
_atom_site_aniso_U_23
_atom_site_aniso_U_13
_atom_site_aniso_U_12
Cr1 0.0245(3) 0.0245(3) 0.0133(6) 0.000 0.000 0.01224(16)
Cr2 0.0249(3) 0.0249(3) 0.0156(6) 0.000 0.000 0.01243(17)
P1 0.0293(8) 0.0318(8) 0.0166(5) 0.0005(7) -0.0004(7) 0.0178(4)
N2 0.0247(19) 0.0312(19) 0.016(2) -0.0029(16) 0.0038(16) 0.0116(17)
N1 0.0237(16) 0.0237(16) 0.018(3) 0.000 0.000 0.0119(8)
C10 0.058(3) 0.031(3) 0.041(3) -0.001(2) -0.010(3) 0.028(3)
C8 0.036(3) 0.035(3) 0.019(2) 0.005(2) -0.002(2) 0.020(2)
C1 0.024(3) 0.030(3) 0.008(2) 0.0004(17) -0.0005(16) 0.010(2)
C7 0.027(2) 0.026(2) 0.021(2) 0.007(2) 0.0034(19) 0.015(2)
C12 0.053(4) 0.063(4) 0.021(2) 0.009(3) 0.004(3) 0.033(2)
C13 0.047(3) 0.043(3) 0.030(3) -0.003(2) -0.017(2) 0.017(3)
C3 0.034(3) 0.047(3) 0.014(2) 0.004(2) -0.0054(19) 0.018(3)
C2 0.033(3) 0.042(3) 0.015(2) -0.001(3) -0.002(3) 0.0212(18)
C9 0.036(3) 0.029(3) 0.045(3) 0.000(2) -0.005(2) 0.017(2)
C11 0.044(3) 0.048(3) 0.013(2) 0.002(2) -0.002(2) 0.032(2)
C5 0.038(3) 0.027(2) 0.019(3) -0.0048(19) -0.006(2) 0.015(2)
C4 0.038(3) 0.032(3) 0.026(3) 0.011(2) 0.008(2) 0.019(2)
C6 0.025(2) 0.025(2) 0.014(2) 0.0038(19) -0.0023(18) 0.0085(19)

loop_
_atom_type_symbol
_atom_type_description
_atom_type_scat_dispersion_real
_atom_type_scat_dispersion_imag
_atom_type_scat_source
C C 0.0033 0.0016 'International Tables Vol C Tables 4.2.6.8 and 6.1.1.4'
H H 0.0000 0.0000 'International Tables Vol C Tables 4.2.6.8 and 6.1.1.4'
N N 0.0061 0.0033 'International Tables Vol C Tables 4.2.6.8 and 6.1.1.4'
P P 0.1023 0.0942 'International Tables Vol C Tables 4.2.6.8 and 6.1.1.4'
Cr Cr 0.3209 0.6236 'International Tables Vol C Tables 4.2.6.8 and 6.1.1.4'

loop_
_geom_angle_atom_site_label_1
_geom_angle_atom_site_label_2
_geom_angle_atom_site_label_3
_geom_angle
_geom_angle_site_symmetry_1
_geom_angle_site_symmetry_3
Cr2 Cr1 N2 102.92(10) . 3_665
Cr2 Cr1 N2 102.92(10) . .
N2 Cr1 N2 115.15(7) 3_665 .
Cr2 Cr1 N2 102.92(10) . 2_655
N2 Cr1 N2 115.15(7) 3_665 2_655
N2 Cr1 N2 115.15(7) . 2_655
Cr2 Cr1 N1 180.000(1) . .
N2 Cr1 N1 77.08(10) 3_665 .
N2 Cr1 N1 77.08(10) . .
N2 Cr1 N1 77.08(10) 2_655 .
Cr1 Cr2 P1 93.13(3) . .
Cr1 Cr2 P1 93.13(3) . 2_655
P1 Cr2 P1 119.704(6) . 2_655
Cr1 Cr2 P1 93.13(3) . 3_665
P1 Cr2 P1 119.705(6) . 3_665
P1 Cr2 P1 119.705(6) 2_655 3_665
C7 P1 C11 106.3(2) . .
C7 P1 C8 102.77(19) . .
C11 P1 C8 102.46(19) . .
C7 P1 Cr2 101.89(13) . .
C11 P1 Cr2 118.72(15) . .
C8 P1 Cr2 122.60(14) . .
C6 N2 C7 116.4(3) 2_655 3_665
C6 N2 Cr1 115.5(3) 2_655 .
C7 N2 Cr1 125.0(3) 3_665 .
C1 N1 C1 115.39(17) . 2_655
C1 N1 C1 115.39(17) . 3_665
C1 N1 C1 115.39(16) 2_655 3_665
C1 N1 Cr1 102.6(2) . .
C1 N1 Cr1 102.6(2) 2_655 .
C1 N1 Cr1 102.6(2) 3_665 .
C8 C10 H10A 109.5 . .
C8 C10 H10B 109.5 . .
H10A C10 H10B 109.5 . .
C8 C10 H10C 109.5 . .
H10A C10 H10C 109.5 . .
H10B C10 H10C 109.5 . .
C9 C8 C10 110.1(4) . .
C9 C8 P1 110.5(3) . .
C10 C8 P1 114.4(3) . .
C9 C8 H8A 107.1 . .
C10 C8 H8A 107.1 . .
P1 C8 H8A 107.1 . .
C2 C1 C6 121.2(4) . .
C2 C1 N1 122.1(4) . .
C6 C1 N1 116.7(3) . .
N2 C7 P1 106.2(3) 2_655 .
N2 C7 H7A 110.5 2_655 .
P1 C7 H7A 110.5 . .
N2 C7 H7B 110.5 2_655 .
P1 C7 H7B 110.5 . .
H7A C7 H7B 108.7 . .
C11 C12 H12A 109.5 . .
C11 C12 H12B 109.5 . .
H12A C12 H12B 109.5 . .
C11 C12 H12C 109.5 . .
H12A C12 H12C 109.5 . .
H12B C12 H12C 109.5 . .
C11 C13 H13A 109.5 . .
C11 C13 H13B 109.5 . .
H13A C13 H13B 109.5 . .
C11 C13 H13C 109.5 . .
H13A C13 H13C 109.5 . .
H13B C13 H13C 109.5 . .
C4 C3 C2 118.5(4) . .
C4 C3 H3A 120.8 . .
C2 C3 H3A 120.8 . .
C1 C2 C3 120.6(4) . .
C1 C2 H2A 119.7 . .
C3 C2 H2A 119.7 . .
C8 C9 H9A 109.5 . .
C8 C9 H9B 109.5 . .
H9A C9 H9B 109.5 . .
C8 C9 H9C 109.5 . .
H9A C9 H9C 109.5 . .
H9B C9 H9C 109.5 . .
C13 C11 C12 110.0(4) . .
C13 C11 P1 111.9(3) . .
C12 C11 P1 106.9(3) . .
C13 C11 H11A 109.3 . .
C12 C11 H11A 109.3 . .
P1 C11 H11A 109.3 . .
C4 C5 C6 121.6(4) . .
C4 C5 H5A 119.2 . .
C6 C5 H5A 119.2 . .
C3 C4 C5 121.1(4) . .
C3 C4 H4A 119.4 . .
C5 C4 H4A 119.4 . .
N2 C6 C5 124.8(4) 3_665 .
N2 C6 C1 118.2(4) 3_665 .
C5 C6 C1 117.0(4) . .

loop_
_geom_bond_atom_site_label_1
_geom_bond_atom_site_label_2
_geom_bond_distance
_geom_bond_site_symmetry_2
Cr1 Cr2 1.9125(14) .
Cr1 N2 1.997(3) 3_665
Cr1 N2 1.997(3) .
Cr1 N2 1.997(3) 2_655
Cr1 N1 2.359(5) .
Cr2 P1 2.4203(10) .
Cr2 P1 2.4203(10) 2_655
Cr2 P1 2.4203(10) 3_665
P1 C7 1.844(4) .
P1 C11 1.854(4) .
P1 C8 1.860(4) .
N2 C6 1.387(5) 2_655
N2 C7 1.452(5) 3_665
N1 C1 1.451(4) .
N1 C1 1.451(4) 2_655
N1 C1 1.451(4) 3_665
C10 C8 1.540(6) .
C10 H10A 0.9800 .
C10 H10B 0.9800 .
C10 H10C 0.9800 .
C8 C9 1.528(6) .
C8 H8A 1.0000 .
C1 C2 1.374(5) .
C1 C6 1.420(5) .
C7 N2 1.452(5) 2_655
C7 H7A 0.9900 .
C7 H7B 0.9900 .
C12 C11 1.554(6) .
C12 H12A 0.9800 .
C12 H12B 0.9800 .
C12 H12C 0.9800 .
C13 C11 1.513(6) .
C13 H13A 0.9800 .
C13 H13B 0.9800 .
C13 H13C 0.9800 .
C3 C4 1.378(6) .
C3 C2 1.414(6) .
C3 H3A 0.9500 .
C2 H2A 0.9500 .
C9 H9A 0.9800 .
C9 H9B 0.9800 .
C9 H9C 0.9800 .
C11 H11A 1.0000 .
C5 C4 1.385(5) .
C5 C6 1.398(5) .
C5 H5A 0.9500 .
C4 H4A 0.9500 .
C6 N2 1.387(5) 3_665

loop_
_geom_torsion_atom_site_label_1
_geom_torsion_atom_site_label_2
_geom_torsion_atom_site_label_3
_geom_torsion_atom_site_label_4
_geom_torsion
_geom_torsion_site_symmetry_1
_geom_torsion_site_symmetry_4
N2 Cr1 Cr2 P1 140.10(10) 3_665 .
N2 Cr1 Cr2 P1 -99.90(10) . .
N2 Cr1 Cr2 P1 20.10(10) 2_655 .
N2 Cr1 Cr2 P1 20.10(10) 3_665 2_655
N2 Cr1 Cr2 P1 140.10(10) . 2_655
N2 Cr1 Cr2 P1 -99.90(10) 2_655 2_655
N2 Cr1 Cr2 P1 -99.90(10) 3_665 3_665
N2 Cr1 Cr2 P1 20.10(10) . 3_665
N2 Cr1 Cr2 P1 140.10(10) 2_655 3_665
Cr1 Cr2 P1 C7 -30.94(14) . .
P1 Cr2 P1 C7 64.46(16) 2_655 .
P1 Cr2 P1 C7 -126.34(15) 3_665 .
Cr1 Cr2 P1 C11 -147.23(17) . .
P1 Cr2 P1 C11 -51.83(18) 2_655 .
P1 Cr2 P1 C11 117.37(17) 3_665 .
Cr1 Cr2 P1 C8 82.81(16) . .
P1 Cr2 P1 C8 178.21(16) 2_655 .
P1 Cr2 P1 C8 -12.59(18) 3_665 .
Cr2 Cr1 N2 C6 153.7(2) . 2_655
N2 Cr1 N2 C6 -95.1(2) 3_665 2_655
N2 Cr1 N2 C6 42.6(3) 2_655 2_655
N1 Cr1 N2 C6 -26.3(2) . 2_655
Cr2 Cr1 N2 C7 -5.7(3) . 3_665
N2 Cr1 N2 C7 105.4(3) 3_665 3_665
N2 Cr1 N2 C7 -116.9(3) 2_655 3_665
N1 Cr1 N2 C7 174.3(3) . 3_665
N2 Cr1 N1 C1 25.81(17) 3_665 .
N2 Cr1 N1 C1 -94.19(17) . .
N2 Cr1 N1 C1 145.81(17) 2_655 .
N2 Cr1 N1 C1 145.81(17) 3_665 2_655
N2 Cr1 N1 C1 25.81(17) . 2_655
N2 Cr1 N1 C1 -94.19(17) 2_655 2_655
N2 Cr1 N1 C1 -94.19(17) 3_665 3_665
N2 Cr1 N1 C1 145.81(17) . 3_665
N2 Cr1 N1 C1 25.81(17) 2_655 3_665
C7 P1 C8 C9 58.4(3) . .
C11 P1 C8 C9 168.6(3) . .
Cr2 P1 C8 C9 -55.0(4) . .
C7 P1 C8 C10 -66.6(3) . .
C11 P1 C8 C10 43.6(4) . .
Cr2 P1 C8 C10 -179.9(3) . .
C1 N1 C1 C2 46.2(6) 2_655 .
C1 N1 C1 C2 -92.4(4) 3_665 .
Cr1 N1 C1 C2 156.9(4) . .
C1 N1 C1 C6 -133.6(4) 2_655 .
C1 N1 C1 C6 87.8(5) 3_665 .
Cr1 N1 C1 C6 -22.9(3) . .
C11 P1 C7 N2 154.6(3) . 2_655
C8 P1 C7 N2 -98.2(3) . 2_655
Cr2 P1 C7 N2 29.6(3) . 2_655
C6 C1 C2 C3 -2.5(7) . .
N1 C1 C2 C3 177.7(4) . .
C4 C3 C2 C1 0.6(7) . .
C7 P1 C11 C13 -64.0(4) . .
C8 P1 C11 C13 -171.5(3) . .
Cr2 P1 C11 C13 49.9(4) . .
C7 P1 C11 C12 175.5(3) . .
C8 P1 C11 C12 68.0(3) . .
Cr2 P1 C11 C12 -70.6(3) . .
C2 C3 C4 C5 0.8(6) . .
C6 C5 C4 C3 -0.4(7) . .
C4 C5 C6 N2 176.7(4) . 3_665
C4 C5 C6 C1 -1.4(6) . .
C2 C1 C6 N2 -175.4(4) . 3_665
N1 C1 C6 N2 4.4(5) . 3_665
C2 C1 C6 C5 2.8(6) . .
N1 C1 C6 C5 -177.4(3) . .

loop_
_platon_squeeze_void_nr
_platon_squeeze_void_average_x
_platon_squeeze_void_average_y
_platon_squeeze_void_average_z
_platon_squeeze_void_volume
_platon_squeeze_void_count_electrons
_platon_squeeze_void_content
1 0.000 0.000 -0.016 839 396 ' '
